data_4033860
loop_
_publ_author_name
'Yang, Hongwei'
'Huang, Liping'
'Xu, Minxian'
'Tang, Yongxing'
'Wang, Bohan'
'Cheng, Guangbin'

_publ_section_title
;
 Strategy for Extending the Nitrogen Chain: The Bis(1,2,3-triazole)
 Formation Reaction from Tosylhydrazones and <i>N</i>-Amino Azole.
;
_journal_issue 17
_journal_name_full 'The Journal of organic chemistry'
_journal_page_first 10629
_journal_page_last 10634
_journal_paper_doi 10.1021/acs.joc.9b00801
_journal_volume 84
_journal_year 2019
_chemical_formula_moiety 'C4 H4 N6'
_chemical_formula_sum 'C4 H4 N6'
_chemical_formula_weight 136.13
_space_group_IT_number 43
_space_group_name_Hall 'F 2 -2d'
_space_group_name_H-M_alt 'F d d 2'
_symmetry_cell_setting orthorhombic
_symmetry_space_group_name_Hall 'F 2 -2d'
_symmetry_space_group_name_H-M 'F d d 2'
_atom_sites_solution_hydrogens geom
_atom_sites_solution_primary direct
_atom_sites_solution_secondary difmap
_audit_creation_method SHELXL-97
_cell_angle_alpha 90.00
_cell_angle_beta 90.00
_cell_angle_gamma 90.00
_cell_formula_units_Z 8
_cell_length_a 14.0140(18)
_cell_length_b 17.049(2)
_cell_length_c 4.9969(5)
_cell_measurement_reflns_used 729
_cell_measurement_temperature 173(2)
_cell_measurement_theta_max 26.40
_cell_measurement_theta_min 3.76
_cell_volume 1193.9(2)
_computing_structure_refinement 'SHELXL-97 (Sheldrick, 2008)'
_computing_structure_solution 'SHELXS-97 (Sheldrick, 2008)'
_diffrn_ambient_temperature 173(2)
_diffrn_measured_fraction_theta_full 0.982
_diffrn_measured_fraction_theta_max 0.982
_diffrn_radiation_monochromator graphite
_diffrn_radiation_source 'fine-focus sealed tube'
_diffrn_radiation_type MoK\a
_diffrn_radiation_wavelength 0.71073
_diffrn_reflns_av_R_equivalents 0.0453
_diffrn_reflns_av_sigmaI/netI 0.0448
_diffrn_reflns_limit_h_max 18
_diffrn_reflns_limit_h_min -18
_diffrn_reflns_limit_k_max 19
_diffrn_reflns_limit_k_min -21
_diffrn_reflns_limit_l_max 6
_diffrn_reflns_limit_l_min -6
_diffrn_reflns_number 2003
_diffrn_reflns_theta_full 27.47
_diffrn_reflns_theta_max 27.47
_diffrn_reflns_theta_min 3.76
_exptl_absorpt_coefficient_mu 0.111
_exptl_absorpt_correction_T_max 0.9890
_exptl_absorpt_correction_T_min 0.9738
_exptl_absorpt_correction_type multi-scan
_exptl_absorpt_process_details 'SADABS (Bruker, 2000)'
_exptl_crystal_density_diffrn 1.515
_exptl_crystal_density_method 'not measured'
_exptl_crystal_F_000 560
_exptl_crystal_size_max 0.24
_exptl_crystal_size_mid 0.15
_exptl_crystal_size_min 0.10
_refine_diff_density_max 0.166
_refine_diff_density_min -0.168
_refine_diff_density_rms 0.041
_refine_ls_abs_structure_details 'Flack H D (1983), Acta Cryst. A39, 876-881'
_refine_ls_abs_structure_Flack 2(4)
_refine_ls_extinction_method none
_refine_ls_goodness_of_fit_ref 1.015
_refine_ls_hydrogen_treatment constr
_refine_ls_matrix_type full
_refine_ls_number_parameters 46
_refine_ls_number_reflns 628
_refine_ls_number_restraints 1
_refine_ls_restrained_S_all 1.014
_refine_ls_R_factor_all 0.0589
_refine_ls_R_factor_gt 0.0354
_refine_ls_shift/su_max 0.000
_refine_ls_shift/su_mean 0.000
_refine_ls_structure_factor_coef Fsqd
_refine_ls_weighting_details 'calc w=1/[\s^2^(Fo^2^)+(0.0396P)^2^+0.3655P] where P=(Fo^2^+2Fc^2^)/3'
_refine_ls_weighting_scheme calc
_refine_ls_wR_factor_gt 0.0725
_refine_ls_wR_factor_ref 0.0809
_reflns_number_gt 505
_reflns_number_total 628
_reflns_threshold_expression >2sigma(I)
_cod_data_source_file jo9b00801_si_001.cif
_cod_data_source_block 2
_cod_depositor_comments
;
The following automatic conversions were performed:

data item '_symmetry_cell_setting' value 'Orthorhombic' was changed
to 'orthorhombic' in accordance with the
/home/data/users/saulius/crontab/automatic-downloads/current/ACS/lib/dictionaries/cif_core.dic
dictionary named 'cif_core.dic' version 2.4.2 last updated on
2011-04-26.

Automatic conversion script
Id: cif_fix_values 6909 2019-04-08 15:41:33Z antanas 
;
_cod_original_sg_symbol_H-M 'Fdd2 '
_cod_database_code 4033860

loop_
_symmetry_equiv_pos_as_xyz
'x, y, z'
'-x, -y, z'
'x+1/4, -y+1/4, z+1/4'
'-x+1/4, y+1/4, z+1/4'
'x, y+1/2, z+1/2'
'-x, -y+1/2, z+1/2'
'x+1/4, -y+3/4, z+3/4'
'-x+1/4, y+3/4, z+3/4'
'x+1/2, y, z+1/2'
'-x+1/2, -y, z+1/2'
'x+3/4, -y+1/4, z+3/4'
'-x+3/4, y+1/4, z+3/4'
'x+1/2, y+1/2, z'
'-x+1/2, -y+1/2, z'
'x+3/4, -y+3/4, z+1/4'
'-x+3/4, y+3/4, z+1/4'

loop_
_atom_site_label
_atom_site_type_symbol
_atom_site_fract_x
_atom_site_fract_y
_atom_site_fract_z
_atom_site_U_iso_or_equiv
_atom_site_adp_type
_atom_site_occupancy
_atom_site_symmetry_multiplicity
_atom_site_calc_flag
_atom_site_refinement_flags
C1 C -0.01531(15) 0.16142(11) 0.8132(3) 0.0295(5) Uani 1 1 d .
H1 H -0.0342 0.2102 0.8884 0.035 Uiso 1 1 calc R
C2 C -0.04277(16) 0.08988(11) 0.9028(4) 0.0256(5) Uani 1 1 d .
H2 H -0.0836 0.0776 1.0488 0.031 Uiso 1 1 calc R
N1 N 0.00197(15) 0.04029(7) 0.7339(3) 0.0218(4) Uani 1 1 d .
N2 N 0.05480(13) 0.07800(8) 0.5486(3) 0.0297(5) Uani 1 1 d .
N3 N 0.04351(14) 0.15255(9) 0.5989(3) 0.0319(5) Uani 1 1 d .

loop_
_atom_site_aniso_label
_atom_site_aniso_U_11
_atom_site_aniso_U_22
_atom_site_aniso_U_33
_atom_site_aniso_U_23
_atom_site_aniso_U_13
_atom_site_aniso_U_12
C1 0.0339(12) 0.0213(10) 0.0332(11) -0.0039(8) -0.0029(11) 0.0045(8)
C2 0.0272(12) 0.0266(11) 0.0229(11) -0.0040(8) 0.0027(10) 0.0016(9)
N1 0.0279(9) 0.0154(7) 0.0221(7) 0.0014(7) 0.0016(7) -0.0008(7)
N2 0.0381(10) 0.0207(8) 0.0303(10) 0.0055(7) 0.0107(10) -0.0006(7)
N3 0.0408(11) 0.0216(9) 0.0334(12) 0.0029(8) 0.0060(9) -0.0011(8)

loop_
_atom_type_symbol
_atom_type_description
_atom_type_scat_dispersion_real
_atom_type_scat_dispersion_imag
_atom_type_scat_source
C C 0.0033 0.0016 'International Tables Vol C Tables 4.2.6.8 and 6.1.1.4'
H H 0.0000 0.0000 'International Tables Vol C Tables 4.2.6.8 and 6.1.1.4'
N N 0.0061 0.0033 'International Tables Vol C Tables 4.2.6.8 and 6.1.1.4'

loop_
_geom_angle_atom_site_label_1
_geom_angle_atom_site_label_2
_geom_angle_atom_site_label_3
_geom_angle
_geom_angle_site_symmetry_3
C2 C1 N3 109.41(18) .
C2 C1 H1 125.3 .
N3 C1 H1 125.3 .
N1 C2 C1 103.03(19) .
N1 C2 H2 128.5 .
C1 C2 H2 128.5 .
N2 N1 C2 112.68(13) .
N2 N1 N1 119.90(17) 2
C2 N1 N1 127.41(18) 2
N3 N2 N1 105.41(17) .
N2 N3 C1 109.47(16) .

loop_
_geom_bond_atom_site_label_1
_geom_bond_atom_site_label_2
_geom_bond_distance
_geom_bond_site_symmetry_2
C1 C2 1.355(3) .
C1 N3 1.360(2) .
C1 H1 0.9500 .
C2 N1 1.349(3) .
C2 H2 0.9500 .
N1 N2 1.349(3) .
N1 N1 1.375(2) 2
N2 N3 1.3052(19) .
